data_7000989
loop_
_publ_author_name
'Wang, Wen-Guang'
'Wang, Hong-Yan'
'Si, Gang'
'Tung, Chen-Ho'
'Wu, Li-Zhu'

_publ_section_title
;
 Fluorophenyl-substituted Fe-only hydrogenases active site ADT models:
 different electrocatalytic process for proton reduction in HOAc and
 HBF4/Et2O
;
_journal_issue 15
_journal_name_full 'Dalton Transactions'
_journal_page_first 2712
_journal_page_last 2720
_journal_paper_doi 10.1039/b818012a
_journal_year 2009
_chemical_formula_sum 'C15 H4 F7 Fe2 N O6 S2'
_chemical_formula_weight 603.01
_chemical_name_systematic
;
?
;
_space_group_IT_number 14
_symmetry_cell_setting monoclinic
_symmetry_space_group_name_Hall '-P 2ybc'
_symmetry_space_group_name_H-M 'P 1 21/c 1'
_atom_sites_solution_hydrogens geom
_atom_sites_solution_primary direct
_atom_sites_solution_secondary difmap
_audit_creation_method SHELXL-97
_cell_angle_alpha 90.00
_cell_angle_beta 106.12(3)
_cell_angle_gamma 90.00
_cell_formula_units_Z 4
_cell_length_a 21.464(4)
_cell_length_b 6.8442(14)
_cell_length_c 14.102(3)
_cell_measurement_reflns_used 10769
_cell_measurement_temperature 293(2)
_cell_measurement_theta_max 25.03
_cell_measurement_theta_min 2.89
_cell_volume 1990.2(8)
_computing_cell_refinement Rapid-AUTO
_computing_data_collection 'Rapid-AUTO (Rigaku,2000)'
_computing_data_reduction 'CrystalStructure (Rigaku/MSC,2000)'
_computing_molecular_graphics 'Siemens SHELXTL V4.2,(Sheldrick,1990)'
_computing_publication_material SHELXL-97,(Sheldrick,1997)
_computing_structure_refinement SHELXL-97,(Sheldrick,1997)
_computing_structure_solution SHELXS-97,(Sheldrick,1997)
_diffrn_ambient_temperature 293(2)
_diffrn_detector_area_resol_mean 10.00
_diffrn_measured_fraction_theta_full 0.992
_diffrn_measured_fraction_theta_max 0.992
_diffrn_measurement_device_type 'Rigaku RAXIS RAPID IP'
_diffrn_measurement_method \W
_diffrn_radiation_monochromator graphite
_diffrn_radiation_source 'fine-focus sealed tube'
_diffrn_radiation_type MoK\a
_diffrn_radiation_wavelength 0.71073
_diffrn_reflns_av_R_equivalents 0.0000
_diffrn_reflns_av_sigmaI/netI 0.0598
_diffrn_reflns_limit_h_max 24
_diffrn_reflns_limit_h_min -25
_diffrn_reflns_limit_k_max 0
_diffrn_reflns_limit_k_min -8
_diffrn_reflns_limit_l_max 16
_diffrn_reflns_limit_l_min 0
_diffrn_reflns_number 3498
_diffrn_reflns_theta_full 25.03
_diffrn_reflns_theta_max 25.03
_diffrn_reflns_theta_min 0.99
_diffrn_standards_decay_% 0
_diffrn_standards_interval_count 0
_diffrn_standards_interval_time 0
_diffrn_standards_number 0
_exptl_absorpt_coefficient_mu 1.767
_exptl_absorpt_correction_T_max 0.702
_exptl_absorpt_correction_T_min 0.413
_exptl_absorpt_correction_type empirical
_exptl_crystal_colour brown
_exptl_crystal_density_diffrn 2.013
_exptl_crystal_density_method 'not measured'
_exptl_crystal_description block
_exptl_crystal_F_000 1184
_exptl_crystal_size_max 0.50
_exptl_crystal_size_mid 0.35
_exptl_crystal_size_min 0.20
_refine_diff_density_max 0.518
_refine_diff_density_min -0.547
_refine_diff_density_rms 0.095
_refine_ls_extinction_coef 0.0243(11)
_refine_ls_extinction_expression Fc^*^=kFc[1+0.001xFc^2^\l^3^/sin(2\q)]^-1/4^
_refine_ls_extinction_method SHELXL
_refine_ls_goodness_of_fit_ref 0.944
_refine_ls_hydrogen_treatment constr
_refine_ls_matrix_type full
_refine_ls_number_parameters 329
_refine_ls_number_reflns 3498
_refine_ls_number_restraints 42
_refine_ls_restrained_S_all 0.961
_refine_ls_R_factor_all 0.0620
_refine_ls_R_factor_gt 0.0374
_refine_ls_shift/su_max 0.056
_refine_ls_shift/su_mean 0.003
_refine_ls_structure_factor_coef Fsqd
_refine_ls_weighting_details 'calc w=1/[\s^2^(Fo^2^)+(0.0656P)^2^+0.0100P] where P=(Fo^2^+2Fc^2^)/3'
_refine_ls_weighting_scheme calc
_refine_ls_wR_factor_gt 0.0847
_refine_ls_wR_factor_ref 0.1108
_reflns_number_gt 2337
_reflns_number_total 3498
_reflns_threshold_expression >2sigma(I)
_cod_data_source_file b818012a.txt
_cod_data_source_block a
_cod_depositor_comments
;
The following automatic conversions were performed:
'_refine_ls_hydrogen_treatment' value 'CONSTR' changed to 'constr'
according to '/home/saulius/struct/CIF-dictionaries/cif_core.dic'
dictionary named 'cif_core.dic' version 2.4.1 from 2010-06-29.

Automatic conversion script
Id: cif_fix_enum 1527 2010-12-29 10:47:43Z saulius 
;
_cod_original_cell_volume 1990.2(7)
_cod_original_sg_symbol_H-M P2(1)/c
_cod_database_code 7000989

loop_
_symmetry_equiv_pos_as_xyz
'x, y, z'
'-x, y+1/2, -z+1/2'
'-x, -y, -z'
'x, -y-1/2, z-1/2'

loop_
_atom_site_label
_atom_site_type_symbol
_atom_site_fract_x
_atom_site_fract_y
_atom_site_fract_z
_atom_site_U_iso_or_equiv
_atom_site_adp_type
_atom_site_occupancy
_atom_site_symmetry_multiplicity
_atom_site_calc_flag
_atom_site_refinement_flags
_atom_site_disorder_assembly
_atom_site_disorder_group
Fe1 Fe 0.35090(3) 0.47125(10) 0.52774(5) 0.0344(2) Uani 1 1 d . A 1
Fe2 Fe 0.34627(3) 0.45250(10) 0.70368(5) 0.0348(2) Uani 1 1 d . A 1
S1 S 0.27563(5) 0.29938(16) 0.57720(8) 0.0356(3) Uani 1 1 d . A 1
S2 S 0.32160(6) 0.72156(16) 0.60915(8) 0.0348(3) Uani 1 1 d . A 1
C1 C 0.3126(2) 0.5280(7) 0.4003(4) 0.0421(12) Uani 1 1 d . A 1
C6 C 0.2971(3) 0.4720(8) 0.7880(4) 0.0468(13) Uani 1 1 d . A 1
C2 C 0.3863(2) 0.2412(8) 0.5100(3) 0.0434(12) Uani 1 1 d . A 1
C5 C 0.4167(3) 0.5796(8) 0.7758(4) 0.0469(13) Uani 1 1 d . A 1
C4 C 0.3866(2) 0.2222(8) 0.7400(4) 0.0446(12) Uani 1 1 d . A 1
C3 C 0.4261(3) 0.5968(8) 0.5426(4) 0.0469(13) Uani 1 1 d . A 1
O1 O 0.2891(2) 0.5654(6) 0.3201(3) 0.0637(11) Uani 1 1 d . A 1
O2 O 0.40942(19) 0.0954(6) 0.5004(3) 0.0625(11) Uani 1 1 d . A 1
O4 O 0.41345(19) 0.0801(6) 0.7633(3) 0.0677(12) Uani 1 1 d . A 1
O6 O 0.2646(2) 0.4840(6) 0.8391(3) 0.0729(12) Uani 1 1 d . A 1
O5 O 0.4613(2) 0.6609(6) 0.8213(3) 0.0772(13) Uani 1 1 d . A 1
O3 O 0.47466(19) 0.6767(6) 0.5546(3) 0.0743(12) Uani 1 1 d . A 1
N1 N 0.19633(19) 0.6180(6) 0.5038(3) 0.0453(11) Uani 1 1 d . A 1
C8 C 0.1968(2) 0.4293(7) 0.5495(4) 0.0433(12) Uani 1 1 d . A 1
H8A H 0.1640 0.3480 0.5062 0.052 Uiso 1 1 calc R A 1
H8B H 0.1850 0.4462 0.6105 0.052 Uiso 1 1 calc R A 1
C7 C 0.2340(2) 0.7679(7) 0.5662(4) 0.0444(12) Uani 1 1 d . A 1
H7A H 0.2177 0.7837 0.6234 0.053 Uiso 1 1 calc R A 1
H7B H 0.2270 0.8905 0.5302 0.053 Uiso 1 1 calc R A 1
C14 C 0.1465(2) 0.5301(7) 0.3321(4) 0.0440(12) Uani 1 1 d . A 1
C13 C 0.1083(2) 0.5723(8) 0.2396(4) 0.0502(13) Uani 1 1 d . A 1
C11 C 0.0880(2) 0.8817(8) 0.2938(4) 0.0466(13) Uani 1 1 d . A 1
C12 C 0.0783(2) 0.7510(8) 0.2170(4) 0.0493(13) Uani 1 1 d . A 1
C9 C 0.1572(2) 0.6601(7) 0.4103(3) 0.0371(11) Uani 1 1 d . A 1
C10 C 0.1250(2) 0.8388(7) 0.3866(4) 0.0427(12) Uani 1 1 d . A 1
F3 F 0.06003(16) 1.0588(5) 0.2785(2) 0.0703(9) Uani 1 1 d . A 1
F4 F 0.12847(14) 0.9750(4) 0.4571(2) 0.0593(8) Uani 1 1 d . A 1
F1 F 0.17591(14) 0.3523(4) 0.3465(2) 0.0617(9) Uani 1 1 d . A 1
F2 F 0.10345(18) 0.4334(5) 0.1701(2) 0.0783(11) Uani 1 1 d . A 1
C15 C 0.0374(3) 0.8056(10) 0.1175(4) 0.0669(18) Uani 1 1 d D A 1
F5 F -0.0198(2) 0.8746(12) 0.1172(4) 0.074(2) Uani 0.813(13) 1 d PDU A 1
F6 F 0.0646(3) 0.9442(14) 0.0773(5) 0.138(3) Uani 0.886(11) 1 d PDU A 1
F7 F 0.0213(5) 0.6533(11) 0.0571(5) 0.127(4) Uani 0.837(14) 1 d PDU A 1
F7' F 0.0014(19) 0.968(4) 0.116(3) 0.111(8) Uani 0.163(14) 1 d PDU A 2
F5' F 0.0650(15) 0.771(7) 0.0453(15) 0.104(6) Uani 0.187(13) 1 d PDU A 2
F6' F -0.015(2) 0.691(7) 0.079(3) 0.098(9) Uani 0.114(11) 1 d PDU A 2

loop_
_atom_site_aniso_label
_atom_site_aniso_U_11
_atom_site_aniso_U_22
_atom_site_aniso_U_33
_atom_site_aniso_U_23
_atom_site_aniso_U_13
_atom_site_aniso_U_12
Fe1 0.0370(4) 0.0340(4) 0.0349(4) 0.0007(3) 0.0145(3) 0.0004(3)
Fe2 0.0345(4) 0.0376(4) 0.0326(4) 0.0028(3) 0.0101(3) 0.0007(3)
S1 0.0361(6) 0.0291(6) 0.0411(6) 0.0031(5) 0.0098(5) -0.0015(5)
S2 0.0349(6) 0.0321(6) 0.0366(6) -0.0014(5) 0.0088(5) -0.0019(5)
C1 0.046(3) 0.039(3) 0.047(3) 0.001(2) 0.023(2) 0.004(2)
C6 0.049(3) 0.048(3) 0.046(3) 0.007(2) 0.017(3) 0.004(3)
C2 0.050(3) 0.047(3) 0.034(3) 0.003(2) 0.014(2) 0.002(3)
C5 0.046(3) 0.049(3) 0.043(3) 0.009(3) 0.007(2) 0.006(3)
C4 0.043(3) 0.046(3) 0.043(3) 0.002(3) 0.009(2) 0.000(3)
C3 0.048(3) 0.044(3) 0.056(3) 0.002(3) 0.027(3) 0.002(3)
O1 0.072(3) 0.079(3) 0.040(2) 0.013(2) 0.0159(19) 0.012(2)
O2 0.067(3) 0.048(2) 0.075(3) -0.004(2) 0.025(2) 0.014(2)
O4 0.061(3) 0.051(2) 0.081(3) 0.012(2) 0.003(2) 0.013(2)
O6 0.085(3) 0.079(3) 0.074(3) 0.003(2) 0.054(3) 0.001(2)
O5 0.060(3) 0.075(3) 0.078(3) -0.002(2) -0.013(2) -0.014(2)
O3 0.052(2) 0.071(3) 0.106(3) 0.001(3) 0.033(2) -0.012(2)
N1 0.040(2) 0.034(2) 0.054(3) 0.004(2) -0.001(2) 0.0002(19)
C8 0.030(3) 0.043(3) 0.054(3) 0.009(2) 0.007(2) 0.000(2)
C7 0.036(3) 0.038(3) 0.052(3) -0.003(2) 0.000(2) 0.001(2)
C14 0.037(3) 0.037(3) 0.058(3) 0.000(3) 0.013(2) 0.005(2)
C13 0.046(3) 0.062(4) 0.045(3) -0.010(3) 0.016(2) -0.005(3)
C11 0.038(3) 0.053(3) 0.049(3) 0.006(3) 0.013(2) 0.012(3)
C12 0.035(3) 0.068(4) 0.046(3) 0.009(3) 0.013(2) 0.002(3)
C9 0.028(2) 0.036(3) 0.047(3) 0.000(2) 0.009(2) 0.000(2)
C10 0.038(3) 0.044(3) 0.047(3) -0.006(3) 0.014(2) 0.003(2)
F3 0.066(2) 0.065(2) 0.073(2) 0.0156(18) 0.0078(17) 0.0267(18)
F4 0.0584(19) 0.0515(18) 0.0612(19) -0.0101(16) 0.0054(15) 0.0204(16)
F1 0.0600(19) 0.0426(17) 0.076(2) -0.0096(16) 0.0071(16) 0.0086(16)
F2 0.086(2) 0.082(3) 0.060(2) -0.0245(19) 0.0098(18) 0.004(2)
C15 0.054(4) 0.102(5) 0.045(3) 0.008(4) 0.012(3) 0.004(4)
F5 0.040(3) 0.115(5) 0.064(3) 0.032(3) 0.009(2) 0.016(3)
F6 0.078(3) 0.240(8) 0.083(4) 0.092(5) 0.001(3) -0.044(5)
F7 0.114(6) 0.174(7) 0.066(4) -0.027(4) -0.020(4) 0.053(5)
F7' 0.078(13) 0.183(15) 0.059(11) 0.037(13) -0.002(11) 0.019(13)
F5' 0.069(11) 0.210(15) 0.046(9) 0.028(12) 0.039(8) 0.020(13)
F6' 0.071(14) 0.148(15) 0.065(13) 0.009(13) 0.003(13) 0.014(14)

loop_
_atom_type_symbol
_atom_type_description
_atom_type_scat_dispersion_real
_atom_type_scat_dispersion_imag
_atom_type_scat_source
C C 0.0033 0.0016 'International Tables Vol C Tables 4.2.6.8 and 6.1.1.4'
H H 0.0000 0.0000 'International Tables Vol C Tables 4.2.6.8 and 6.1.1.4'
N N 0.0061 0.0033 'International Tables Vol C Tables 4.2.6.8 and 6.1.1.4'
O O 0.0106 0.0060 'International Tables Vol C Tables 4.2.6.8 and 6.1.1.4'
F F 0.0171 0.0103 'International Tables Vol C Tables 4.2.6.8 and 6.1.1.4'
S S 0.1246 0.1234 'International Tables Vol C Tables 4.2.6.8 and 6.1.1.4'
Fe Fe 0.3463 0.8444 'International Tables Vol C Tables 4.2.6.8 and 6.1.1.4'

loop_
_geom_angle_atom_site_label_1
_geom_angle_atom_site_label_2
_geom_angle_atom_site_label_3
_geom_angle
_geom_angle_site_symmetry_1
_geom_angle_site_symmetry_3
_geom_angle_publ_flag
C3 Fe1 C1 99.2(2) . . ?
C3 Fe1 C2 91.9(2) . . ?
C1 Fe1 C2 98.3(2) . . ?
C3 Fe1 S2 86.88(16) . . ?
C1 Fe1 S2 103.33(16) . . ?
C2 Fe1 S2 158.29(15) . . ?
C3 Fe1 S1 155.95(17) . . ?
C1 Fe1 S1 104.66(16) . . ?
C2 Fe1 S1 87.34(16) . . ?
S2 Fe1 S1 85.05(5) . . ?
C3 Fe1 Fe2 100.99(16) . . ?
C1 Fe1 Fe2 149.84(16) . . ?
C2 Fe1 Fe2 103.14(15) . . ?
S2 Fe1 Fe2 56.03(4) . . ?
S1 Fe1 Fe2 56.03(4) . . ?
C5 Fe2 C6 98.4(2) . . ?
C5 Fe2 C4 90.0(2) . . ?
C6 Fe2 C4 101.5(2) . . ?
C5 Fe2 S2 87.80(16) . . ?
C6 Fe2 S2 104.24(17) . . ?
C4 Fe2 S2 154.17(17) . . ?
C5 Fe2 S1 161.72(17) . . ?
C6 Fe2 S1 99.66(17) . . ?
C4 Fe2 S1 89.02(16) . . ?
S2 Fe2 S1 85.16(5) . . ?
C5 Fe2 Fe1 106.04(17) . . ?
C6 Fe2 Fe1 147.01(16) . . ?
C4 Fe2 Fe1 100.25(16) . . ?
S2 Fe2 Fe1 55.97(4) . . ?
S1 Fe2 Fe1 56.27(4) . . ?
C8 S1 Fe2 108.53(17) . . ?
C8 S1 Fe1 111.95(15) . . ?
Fe2 S1 Fe1 67.70(4) . . ?
C7 S2 Fe1 111.69(16) . . ?
C7 S2 Fe2 112.84(17) . . ?
Fe1 S2 Fe2 67.99(4) . . ?
O1 C1 Fe1 179.1(5) . . ?
O6 C6 Fe2 178.2(5) . . ?
O2 C2 Fe1 178.8(5) . . ?
O5 C5 Fe2 179.7(6) . . ?
O4 C4 Fe2 178.2(5) . . ?
O3 C3 Fe1 178.3(5) . . ?
C9 N1 C8 122.7(4) . . ?
C9 N1 C7 121.5(4) . . ?
C8 N1 C7 115.5(4) . . ?
N1 C8 S1 114.7(3) . . ?
N1 C8 H8A 108.6 . . ?
S1 C8 H8A 108.6 . . ?
N1 C8 H8B 108.6 . . ?
S1 C8 H8B 108.6 . . ?
H8A C8 H8B 107.6 . . ?
N1 C7 S2 115.3(3) . . ?
N1 C7 H7A 108.5 . . ?
S2 C7 H7A 108.5 . . ?
N1 C7 H7B 108.5 . . ?
S2 C7 H7B 108.5 . . ?
H7A C7 H7B 107.5 . . ?
F1 C14 C13 117.6(5) . . ?
F1 C14 C9 119.2(4) . . ?
C13 C14 C9 123.2(5) . . ?
F2 C13 C14 116.7(5) . . ?
F2 C13 C12 121.4(5) . . ?
C14 C13 C12 121.8(5) . . ?
F3 C11 C10 117.7(5) . . ?
F3 C11 C12 119.8(4) . . ?
C10 C11 C12 122.5(5) . . ?
C11 C12 C13 115.9(5) . . ?
C11 C12 C15 120.1(5) . . ?
C13 C12 C15 124.0(5) . . ?
N1 C9 C14 123.2(4) . . ?
N1 C9 C10 122.6(4) . . ?
C14 C9 C10 114.2(4) . . ?
F4 C10 C11 117.3(4) . . ?
F4 C10 C9 120.3(4) . . ?
C11 C10 C9 122.4(5) . . ?
F5 C15 F6 105.3(6) . . ?
F5 C15 F7 101.8(6) . . ?
F6 C15 F7 110.8(7) . . ?
F5 C15 C12 113.7(5) . . ?
F6 C15 C12 111.7(5) . . ?
F7 C15 C12 112.9(6) . . ?

loop_
_geom_bond_atom_site_label_1
_geom_bond_atom_site_label_2
_geom_bond_distance
_geom_bond_site_symmetry_2
_geom_bond_publ_flag
Fe1 C3 1.789(6) . ?
Fe1 C1 1.799(5) . ?
Fe1 C2 1.796(6) . ?
Fe1 S2 2.2471(14) . ?
Fe1 S1 2.2597(14) . ?
Fe1 Fe2 2.5138(10) . ?
Fe2 C5 1.795(6) . ?
Fe2 C6 1.801(6) . ?
Fe2 C4 1.803(5) . ?
Fe2 S2 2.2487(13) . ?
Fe2 S1 2.2532(15) . ?
S1 C8 1.854(5) . ?
S2 C7 1.836(5) . ?
C1 O1 1.132(6) . ?
C6 O6 1.137(6) . ?
C2 O2 1.139(6) . ?
C5 O5 1.140(6) . ?
C4 O4 1.132(6) . ?
C3 O3 1.147(6) . ?
N1 C9 1.383(6) . ?
N1 C8 1.442(6) . ?
N1 C7 1.445(6) . ?
C8 H8A 0.9700 . ?
C8 H8B 0.9700 . ?
C7 H7A 0.9700 . ?
C7 H7B 0.9700 . ?
C14 F1 1.360(5) . ?
C14 C13 1.366(7) . ?
C14 C9 1.385(7) . ?
C13 F2 1.348(6) . ?
C13 C12 1.377(7) . ?
C11 F3 1.344(6) . ?
C11 C10 1.361(6) . ?
C11 C12 1.376(7) . ?
C12 C15 1.482(7) . ?
C9 C10 1.399(7) . ?
C10 F4 1.350(5) . ?
C15 F5 1.315(6) . ?
C15 F6 1.322(6) . ?
C15 F7 1.329(7) . ?

loop_
_geom_torsion_atom_site_label_1
_geom_torsion_atom_site_label_2
_geom_torsion_atom_site_label_3
_geom_torsion_atom_site_label_4
_geom_torsion
_geom_torsion_site_symmetry_1
_geom_torsion_site_symmetry_2
_geom_torsion_site_symmetry_3
_geom_torsion_site_symmetry_4
_geom_torsion_publ_flag
C3 Fe1 Fe2 C5 2.6(2) . . . . ?
C1 Fe1 Fe2 C5 -128.7(4) . . . . ?
C2 Fe1 Fe2 C5 97.3(2) . . . . ?
S2 Fe1 Fe2 C5 -75.97(17) . . . . ?
S1 Fe1 Fe2 C5 174.86(17) . . . . ?
C3 Fe1 Fe2 C6 138.9(4) . . . . ?
C1 Fe1 Fe2 C6 7.6(5) . . . . ?
C2 Fe1 Fe2 C6 -126.5(4) . . . . ?
S2 Fe1 Fe2 C6 60.3(3) . . . . ?
S1 Fe1 Fe2 C6 -48.9(3) . . . . ?
C3 Fe1 Fe2 C4 -90.4(2) . . . . ?
C1 Fe1 Fe2 C4 138.3(4) . . . . ?
C2 Fe1 Fe2 C4 4.3(2) . . . . ?
S2 Fe1 Fe2 C4 -168.97(16) . . . . ?
S1 Fe1 Fe2 C4 81.85(16) . . . . ?
C3 Fe1 Fe2 S2 78.59(17) . . . . ?
C1 Fe1 Fe2 S2 -52.7(3) . . . . ?
C2 Fe1 Fe2 S2 173.23(17) . . . . ?
S1 Fe1 Fe2 S2 -109.17(6) . . . . ?
C3 Fe1 Fe2 S1 -172.24(17) . . . . ?
C1 Fe1 Fe2 S1 56.5(3) . . . . ?
C2 Fe1 Fe2 S1 -77.59(17) . . . . ?
S2 Fe1 Fe2 S1 109.17(6) . . . . ?
C5 Fe2 S1 C8 -122.7(5) . . . . ?
C6 Fe2 S1 C8 48.7(2) . . . . ?
C4 Fe2 S1 C8 150.2(2) . . . . ?
S2 Fe2 S1 C8 -55.00(17) . . . . ?
Fe1 Fe2 S1 C8 -106.77(17) . . . . ?
C5 Fe2 S1 Fe1 -15.9(5) . . . . ?
C6 Fe2 S1 Fe1 155.42(17) . . . . ?
C4 Fe2 S1 Fe1 -103.03(16) . . . . ?
S2 Fe2 S1 Fe1 51.78(4) . . . . ?
C3 Fe1 S1 C8 120.8(4) . . . . ?
C1 Fe1 S1 C8 -52.5(2) . . . . ?
C2 Fe1 S1 C8 -150.4(2) . . . . ?
S2 Fe1 S1 C8 49.99(18) . . . . ?
Fe2 Fe1 S1 C8 101.83(19) . . . . ?
C3 Fe1 S1 Fe2 19.0(4) . . . . ?
C1 Fe1 S1 Fe2 -154.34(16) . . . . ?
C2 Fe1 S1 Fe2 107.80(15) . . . . ?
S2 Fe1 S1 Fe2 -51.84(4) . . . . ?
C3 Fe1 S2 C7 147.7(2) . . . . ?
C1 Fe1 S2 C7 48.9(2) . . . . ?
C2 Fe1 S2 C7 -124.9(5) . . . . ?
S1 Fe1 S2 C7 -55.01(19) . . . . ?
Fe2 Fe1 S2 C7 -106.85(19) . . . . ?
C3 Fe1 S2 Fe2 -105.49(17) . . . . ?
C1 Fe1 S2 Fe2 155.75(16) . . . . ?
C2 Fe1 S2 Fe2 -18.1(5) . . . . ?
S1 Fe1 S2 Fe2 51.83(4) . . . . ?
C5 Fe2 S2 C7 -143.7(2) . . . . ?
C6 Fe2 S2 C7 -45.6(2) . . . . ?
C4 Fe2 S2 C7 130.8(4) . . . . ?
S1 Fe2 S2 C7 53.17(18) . . . . ?
Fe1 Fe2 S2 C7 105.21(18) . . . . ?
C5 Fe2 S2 Fe1 111.08(17) . . . . ?
C6 Fe2 S2 Fe1 -150.79(18) . . . . ?
C4 Fe2 S2 Fe1 25.6(4) . . . . ?
S1 Fe2 S2 Fe1 -52.03(4) . . . . ?
C3 Fe1 C1 O1 -10(36) . . . . ?
C2 Fe1 C1 O1 -103(36) . . . . ?
S2 Fe1 C1 O1 79(36) . . . . ?
S1 Fe1 C1 O1 168(100) . . . . ?
Fe2 Fe1 C1 O1 122(36) . . . . ?
C5 Fe2 C6 O6 153(16) . . . . ?
C4 Fe2 C6 O6 -115(16) . . . . ?
S2 Fe2 C6 O6 63(16) . . . . ?
S1 Fe2 C6 O6 -24(16) . . . . ?
Fe1 Fe2 C6 O6 15(16) . . . . ?
C3 Fe1 C2 O2 69(23) . . . . ?
C1 Fe1 C2 O2 169(100) . . . . ?
S2 Fe1 C2 O2 -17(24) . . . . ?
S1 Fe1 C2 O2 -87(23) . . . . ?
Fe2 Fe1 C2 O2 -33(23) . . . . ?
C6 Fe2 C5 O5 -105(100) . . . . ?
C4 Fe2 C5 O5 154(100) . . . . ?
S2 Fe2 C5 O5 -1(100) . . . . ?
S1 Fe2 C5 O5 67(100) . . . . ?
Fe1 Fe2 C5 O5 53(100) . . . . ?
C5 Fe2 C4 O4 -25(15) . . . . ?
C6 Fe2 C4 O4 -124(15) . . . . ?
S2 Fe2 C4 O4 60(15) . . . . ?
S1 Fe2 C4 O4 137(15) . . . . ?
Fe1 Fe2 C4 O4 81(15) . . . . ?
C1 Fe1 C3 O3 167(16) . . . . ?
C2 Fe1 C3 O3 -94(16) . . . . ?
S2 Fe1 C3 O3 64(16) . . . . ?
S1 Fe1 C3 O3 -6(17) . . . . ?
Fe2 Fe1 C3 O3 10(16) . . . . ?
C9 N1 C8 S1 117.5(4) . . . . ?
C7 N1 C8 S1 -69.3(5) . . . . ?
Fe2 S1 C8 N1 71.4(4) . . . . ?
Fe1 S1 C8 N1 -1.4(4) . . . . ?
C9 N1 C7 S2 -123.3(4) . . . . ?
C8 N1 C7 S2 63.4(5) . . . . ?
Fe1 S2 C7 N1 12.0(4) . . . . ?
Fe2 S2 C7 N1 -62.4(4) . . . . ?
F1 C14 C13 F2 -0.6(7) . . . . ?
C9 C14 C13 F2 178.5(5) . . . . ?
F1 C14 C13 C12 -177.7(5) . . . . ?
C9 C14 C13 C12 1.4(8) . . . . ?
F3 C11 C12 C13 -179.3(4) . . . . ?
C10 C11 C12 C13 0.2(8) . . . . ?
F3 C11 C12 C15 0.3(8) . . . . ?
C10 C11 C12 C15 179.8(5) . . . . ?
F2 C13 C12 C11 -178.7(5) . . . . ?
C14 C13 C12 C11 -1.6(8) . . . . ?
F2 C13 C12 C15 1.8(8) . . . . ?
C14 C13 C12 C15 178.8(5) . . . . ?
C8 N1 C9 C14 -40.4(7) . . . . ?
C7 N1 C9 C14 146.7(5) . . . . ?
C8 N1 C9 C10 139.6(5) . . . . ?
C7 N1 C9 C10 -33.3(7) . . . . ?
F1 C14 C9 N1 -0.5(7) . . . . ?
C13 C14 C9 N1 -179.5(5) . . . . ?
F1 C14 C9 C10 179.5(4) . . . . ?
C13 C14 C9 C10 0.4(7) . . . . ?
F3 C11 C10 F4 2.6(7) . . . . ?
C12 C11 C10 F4 -176.9(5) . . . . ?
F3 C11 C10 C9 -178.9(4) . . . . ?
C12 C11 C10 C9 1.6(8) . . . . ?
N1 C9 C10 F4 -3.5(7) . . . . ?
C14 C9 C10 F4 176.6(4) . . . . ?
N1 C9 C10 C11 178.0(5) . . . . ?
C14 C9 C10 C11 -1.9(7) . . . . ?
C11 C12 C15 F5 -51.3(8) . . . . ?
C13 C12 C15 F5 128.3(7) . . . . ?
C11 C12 C15 F6 67.8(8) . . . . ?
C13 C12 C15 F6 -112.6(8) . . . . ?
C11 C12 C15 F7 -166.5(7) . . . . ?
C13 C12 C15 F7 13.1(9) . . . . ?
